data_7223198
loop_
_publ_author_name
'Ye, Junwei'
'Huang, Xueming'
'Gao, Yuan'
'Wang, Xiaoxiao'
'Zheng, Ting'
'Lin, Yuan'
'Liu, Xin'
'Ning, Guiling'

_publ_section_title
;
 Morphology-controlled assembly and enhanced emission of fluorescence in
 organic nanospheres and microrods based on
 1,2-diphenyl-4-(4-dibenzothienyl)phenyl-1,3-cyclopentadiene
;
_journal_issue 48
_journal_name_full CrystEngComm
_journal_page_first 9311
_journal_paper_doi 10.1039/C5CE01849H
_journal_volume 17
_journal_year 2015
_chemical_formula_sum 'C35 H24 S'
_chemical_formula_weight 476.60
_chemical_name_systematic
; 
 ? 
;
_space_group_IT_number 29
_symmetry_cell_setting orthorhombic
_symmetry_space_group_name_Hall 'P 2c -2ac'
_symmetry_space_group_name_H-M 'P c a 21'
_atom_sites_solution_hydrogens geom
_atom_sites_solution_primary direct
_atom_sites_solution_secondary difmap
_audit_block_doi 10.5517/cc149rjq
_audit_creation_method SHELXL-97
_audit_update_record
;
2015-03-04 deposited with the CCDC.
2015-11-09 downloaded from the CCDC.
;
_cell_angle_alpha 90.00
_cell_angle_beta 90.00
_cell_angle_gamma 90.00
_cell_formula_units_Z 4
_cell_length_a 13.805(3)
_cell_length_b 23.501(6)
_cell_length_c 7.6773(18)
_cell_measurement_reflns_used 5683
_cell_measurement_temperature 296(2)
_cell_measurement_theta_max 27.50
_cell_measurement_theta_min 2.28
_cell_volume 2490.8(10)
_computing_cell_refinement PROCESS-AUTO
_computing_data_collection PROCESS-AUTO
_computing_data_reduction PROCESS-AUTO
_computing_molecular_graphics 'SHELXL-97 (Sheldrick, 1997)'
_computing_publication_material 'SHELXL-97 (Sheldrick, 1997)'
_computing_structure_refinement 'SHELXL-97 (Sheldrick, 1997)'
_computing_structure_solution 'SHELXS-97 (Sheldrick, 1990)'
_diffrn_ambient_temperature 296(2)
_diffrn_detector_area_resol_mean 'Bruker SMART CCD area'
_diffrn_measured_fraction_theta_full 0.999
_diffrn_measured_fraction_theta_max 0.999
_diffrn_measurement_device_type 'CCD area detector'
_diffrn_measurement_method '\f and \w scans'
_diffrn_radiation_monochromator graphite
_diffrn_radiation_source 'fine-focus sealed tube'
_diffrn_radiation_type MoK\a
_diffrn_radiation_wavelength 0.71073
_diffrn_reflns_av_R_equivalents 0.0513
_diffrn_reflns_av_sigmaI/netI 0.0631
_diffrn_reflns_limit_h_max 17
_diffrn_reflns_limit_h_min -14
_diffrn_reflns_limit_k_max 30
_diffrn_reflns_limit_k_min -26
_diffrn_reflns_limit_l_max 9
_diffrn_reflns_limit_l_min -9
_diffrn_reflns_number 15774
_diffrn_reflns_theta_full 27.50
_diffrn_reflns_theta_max 27.50
_diffrn_reflns_theta_min 2.28
_diffrn_standards_decay_% none'
_diffrn_standards_interval_count none
_diffrn_standards_interval_time none
_diffrn_standards_number none
_exptl_absorpt_coefficient_mu 0.152
_exptl_absorpt_correction_T_max 0.9701
_exptl_absorpt_correction_T_min 0.9643
_exptl_absorpt_correction_type empirical
_exptl_absorpt_process_details 'Higashi (1995)'
_exptl_crystal_colour yellow
_exptl_crystal_density_diffrn 1.271
_exptl_crystal_density_method 'not measured'
_exptl_crystal_description block
_exptl_crystal_F_000 1000
_exptl_crystal_size_max 0.24
_exptl_crystal_size_mid 0.22
_exptl_crystal_size_min 0.20
_refine_diff_density_max 0.213
_refine_diff_density_min -0.194
_refine_diff_density_rms 0.040
_refine_ls_abs_structure_details 'Flack H D (1983), Acta Cryst. A39, 876-881'
_refine_ls_abs_structure_Flack -0.03(9)
_refine_ls_extinction_coef 0
_refine_ls_extinction_method none
_refine_ls_goodness_of_fit_ref 1.026
_refine_ls_hydrogen_treatment constr
_refine_ls_matrix_type full
_refine_ls_number_parameters 325
_refine_ls_number_reflns 5683
_refine_ls_number_restraints 1
_refine_ls_restrained_S_all 1.026
_refine_ls_R_factor_all 0.0916
_refine_ls_R_factor_gt 0.0527
_refine_ls_shift/su_max 0.001
_refine_ls_shift/su_mean 0.000
_refine_ls_structure_factor_coef Fsqd
_refine_ls_weighting_details 'calc w=1/[\s^2^(Fo^2^)+(0.0496P)^2^+0.2406P] where P=(Fo^2^+2Fc^2^)/3'
_refine_ls_weighting_scheme calc
_refine_ls_wR_factor_gt 0.1051
_refine_ls_wR_factor_ref 0.1178
_reflns_number_gt 3954
_reflns_number_total 5683
_reflns_threshold_expression >2sigma(I)
_cod_data_source_file c5ce01849h2.cif
_cod_data_source_block DPCP-3
_cod_depositor_comments
;
The following automatic conversions were performed:

'_symmetry_cell_setting' value 'Orthorhombic' changed to
'orthorhombic' according to
/usr/data/users/saulius/crontab/automatic-downloads/rss-feeds/RSC/lib/dictionaries/cif_core.dic
dictionary named 'cif_core.dic' version 2.4.2 from 2011-04-26.

Automatic conversion script
Id: cif_fix_values 3271 2015-04-21 07:52:19Z andrius 

 Adding full bibliography for 7223198.cif.
;
_cod_original_cell_volume 2490.7(10)
_cod_original_sg_symbol_H-M 'Pca2(1) '
_cod_database_code 7223198

loop_
_symmetry_equiv_pos_as_xyz
'x, y, z'
'-x, -y, z+1/2'
'x+1/2, -y, z'
'-x+1/2, y, z+1/2'

loop_
_atom_site_label
_atom_site_type_symbol
_atom_site_fract_x
_atom_site_fract_y
_atom_site_fract_z
_atom_site_U_iso_or_equiv
_atom_site_adp_type
_atom_site_occupancy
_atom_site_symmetry_multiplicity
_atom_site_calc_flag
_atom_site_refinement_flags
C1 C 0.3922(2) 0.16543(10) 0.2700(4) 0.0370(6) Uani 1 1 d .
C2 C 0.3293(2) 0.12241(10) 0.2278(3) 0.0372(7) Uani 1 1 d .
C3 C 0.2294(2) 0.14385(11) 0.2391(4) 0.0428(7) Uani 1 1 d .
H3 H 0.1736 0.1234 0.2126 0.051 Uiso 1 1 calc R
C4 C 0.2327(2) 0.20062(10) 0.2968(3) 0.0368(7) Uani 1 1 d .
C5 C 0.3333(2) 0.21610(10) 0.3171(4) 0.0407(7) Uani 1 1 d .
H5A H 0.3462 0.2272 0.4365 0.049 Uiso 1 1 calc R
H5B H 0.3492 0.2478 0.2414 0.049 Uiso 1 1 calc R
C6 C 0.4980(2) 0.16672(11) 0.2701(4) 0.0404(7) Uani 1 1 d .
C7 C 0.5484(2) 0.20282(11) 0.3823(4) 0.0473(7) Uani 1 1 d .
H7A H 0.5140 0.2262 0.4579 0.057 Uiso 1 1 calc R
C8 C 0.6483(2) 0.20453(13) 0.3832(5) 0.0610(9) Uani 1 1 d .
H8A H 0.6801 0.2290 0.4594 0.073 Uiso 1 1 calc R
C9 C 0.7009(3) 0.17114(15) 0.2748(6) 0.0644(10) Uani 1 1 d .
H9A H 0.7682 0.1715 0.2793 0.077 Uiso 1 1 calc R
C10 C 0.6533(3) 0.13666(14) 0.1581(5) 0.0624(10) Uani 1 1 d .
H10A H 0.6889 0.1147 0.0802 0.075 Uiso 1 1 calc R
C11 C 0.5532(3) 0.13413(12) 0.1550(4) 0.0491(8) Uani 1 1 d .
H11A H 0.5223 0.1105 0.0754 0.059 Uiso 1 1 calc R
C12 C 0.3516(2) 0.06191(10) 0.1853(4) 0.0377(7) Uani 1 1 d .
C13 C 0.3000(2) 0.03393(12) 0.0549(4) 0.0508(8) Uani 1 1 d .
H13A H 0.2514 0.0532 -0.0049 0.061 Uiso 1 1 calc R
C14 C 0.3197(3) -0.02145(14) 0.0135(5) 0.0614(10) Uani 1 1 d .
H14A H 0.2860 -0.0389 -0.0768 0.074 Uiso 1 1 calc R
C15 C 0.3886(3) -0.05164(13) 0.1036(5) 0.0634(11) Uani 1 1 d .
H15A H 0.4012 -0.0894 0.0755 0.076 Uiso 1 1 calc R
C16 C 0.4385(3) -0.02540(12) 0.2355(5) 0.0568(9) Uani 1 1 d .
H16A H 0.4848 -0.0456 0.2980 0.068 Uiso 1 1 calc R
C17 C 0.4204(2) 0.03109(11) 0.2765(4) 0.0440(7) Uani 1 1 d .
H17A H 0.4548 0.0484 0.3660 0.053 Uiso 1 1 calc R
C18 C 0.1510(2) 0.23815(10) 0.3395(3) 0.0362(7) Uani 1 1 d .
C19 C 0.0540(2) 0.22221(11) 0.3174(4) 0.0449(7) Uani 1 1 d .
H19A H 0.0399 0.1869 0.2689 0.054 Uiso 1 1 calc R
C20 C -0.0206(2) 0.25726(11) 0.3653(4) 0.0458(8) Uani 1 1 d .
H20A H -0.0840 0.2454 0.3468 0.055 Uiso 1 1 calc R
C21 C -0.0042(2) 0.31026(11) 0.4410(3) 0.0389(7) Uani 1 1 d .
C22 C 0.0921(2) 0.32616(11) 0.4610(4) 0.0465(8) Uani 1 1 d .
H22A H 0.1063 0.3615 0.5091 0.056 Uiso 1 1 calc R
C23 C 0.1672(2) 0.29107(10) 0.4117(4) 0.0477(7) Uani 1 1 d .
H23A H 0.2306 0.3034 0.4275 0.057 Uiso 1 1 calc R
C24 C -0.0852(2) 0.34649(12) 0.5033(4) 0.0397(7) Uani 1 1 d .
C25 C -0.1656(3) 0.32043(14) 0.5784(4) 0.0563(9) Uani 1 1 d .
H25A H -0.1666 0.2810 0.5890 0.068 Uiso 1 1 calc R
C26 C -0.2442(3) 0.35168(15) 0.6381(5) 0.0695(10) Uani 1 1 d .
H26A H -0.2975 0.3329 0.6849 0.083 Uiso 1 1 calc R
C27 C -0.2444(3) 0.40966(15) 0.6288(4) 0.0573(8) Uani 1 1 d .
H27A H -0.2971 0.4303 0.6696 0.069 Uiso 1 1 calc R
C28 C -0.1651(2) 0.43748(13) 0.5581(4) 0.0449(8) Uani 1 1 d .
C29 C -0.0859(2) 0.40597(11) 0.4933(3) 0.0366(6) Uani 1 1 d .
C30 C -0.1502(2) 0.49809(13) 0.5358(3) 0.0443(8) Uani 1 1 d .
C31 C -0.2078(3) 0.54328(15) 0.5957(4) 0.0589(10) Uani 1 1 d .
H31A H -0.2655 0.5360 0.6541 0.071 Uiso 1 1 calc R
C32 C -0.1785(3) 0.59764(17) 0.5677(5) 0.0683(11) Uani 1 1 d .
H32A H -0.2168 0.6274 0.6080 0.082 Uiso 1 1 calc R
C33 C -0.0932(3) 0.60995(13) 0.4807(5) 0.0660(11) Uani 1 1 d .
H33A H -0.0751 0.6476 0.4633 0.079 Uiso 1 1 calc R
C34 C -0.0339(3) 0.56589(12) 0.4186(4) 0.0609(9) Uani 1 1 d .
H34A H 0.0230 0.5735 0.3583 0.073 Uiso 1 1 calc R
C35 C -0.0634(2) 0.51098(12) 0.4505(4) 0.0443(8) Uani 1 1 d .
S1 S 0.00245(6) 0.44919(3) 0.39835(11) 0.04196(17) Uani 1 1 d .

loop_
_atom_site_aniso_label
_atom_site_aniso_U_11
_atom_site_aniso_U_22
_atom_site_aniso_U_33
_atom_site_aniso_U_23
_atom_site_aniso_U_13
_atom_site_aniso_U_12
C1 0.051(2) 0.0282(13) 0.0314(13) 0.0032(11) 0.0020(13) 0.0004(12)
C2 0.0452(19) 0.0321(14) 0.0345(14) 0.0014(12) -0.0043(13) 0.0027(12)
C3 0.048(2) 0.0343(14) 0.0459(16) 0.0021(13) -0.0107(14) 0.0020(13)
C4 0.0450(19) 0.0304(14) 0.0350(15) 0.0060(11) -0.0087(13) 0.0002(12)
C5 0.054(2) 0.0329(14) 0.0351(14) 0.0053(12) 0.0000(13) -0.0003(13)
C6 0.047(2) 0.0313(13) 0.0424(15) 0.0085(12) 0.0018(16) -0.0063(13)
C7 0.053(2) 0.0402(15) 0.0487(17) 0.0032(15) -0.0023(18) -0.0052(13)
C8 0.055(2) 0.0506(19) 0.077(2) 0.014(2) -0.010(2) -0.0157(15)
C9 0.039(2) 0.057(2) 0.097(3) 0.031(2) 0.001(2) -0.0044(17)
C10 0.056(3) 0.053(2) 0.078(3) 0.0185(19) 0.025(2) 0.0096(17)
C11 0.053(2) 0.0391(17) 0.0549(19) 0.0016(15) 0.0074(17) 0.0005(14)
C12 0.044(2) 0.0313(14) 0.0375(15) -0.0014(12) 0.0029(14) -0.0020(12)
C13 0.059(2) 0.0416(17) 0.0515(18) -0.0051(14) -0.0072(17) -0.0053(15)
C14 0.081(3) 0.0461(18) 0.057(2) -0.0164(17) 0.006(2) -0.0197(18)
C15 0.075(3) 0.0281(15) 0.087(3) -0.0144(17) 0.032(2) -0.0068(17)
C16 0.058(2) 0.0374(16) 0.075(2) 0.0082(17) 0.014(2) 0.0062(15)
C17 0.046(2) 0.0347(15) 0.0515(17) -0.0032(13) 0.0008(15) -0.0020(13)
C18 0.0430(19) 0.0284(13) 0.0373(15) 0.0060(11) -0.0077(12) 0.0002(11)
C19 0.048(2) 0.0319(14) 0.0546(18) -0.0040(13) -0.0046(15) -0.0050(13)
C20 0.0356(19) 0.0470(15) 0.055(2) -0.0010(15) -0.0047(15) -0.0100(12)
C21 0.0398(18) 0.0384(13) 0.0386(17) 0.0083(11) -0.0059(14) 0.0009(12)
C22 0.042(2) 0.0319(14) 0.0660(19) -0.0052(14) -0.0142(15) -0.0005(13)
C23 0.0387(18) 0.0367(14) 0.068(2) -0.0023(16) -0.0133(17) 0.0006(12)
C24 0.0412(19) 0.0451(16) 0.0329(14) 0.0043(12) 0.0013(13) 0.0003(13)
C25 0.060(2) 0.0564(19) 0.0527(19) 0.0033(16) 0.0096(17) -0.0098(17)
C26 0.058(2) 0.084(2) 0.067(2) -0.003(2) 0.0284(18) -0.014(2)
C27 0.041(2) 0.083(2) 0.0471(19) -0.0060(18) 0.0123(15) 0.007(2)
C28 0.041(2) 0.064(2) 0.0298(14) -0.0035(14) -0.0009(13) 0.0041(15)
C29 0.0321(17) 0.0491(16) 0.0287(13) 0.0022(12) -0.0010(12) 0.0036(13)
C30 0.044(2) 0.0609(19) 0.0280(15) -0.0017(13) -0.0018(14) 0.0206(15)
C31 0.058(2) 0.079(3) 0.0396(17) -0.0038(17) -0.0068(16) 0.0291(19)
C32 0.083(3) 0.070(2) 0.051(2) 0.0010(19) -0.008(2) 0.041(2)
C33 0.093(3) 0.0426(18) 0.062(2) 0.0098(16) -0.006(2) 0.0257(19)
C34 0.081(3) 0.0523(18) 0.049(2) 0.0073(17) 0.0051(19) 0.0185(16)
C35 0.058(2) 0.0397(15) 0.0352(15) 0.0034(12) 0.0021(14) 0.0172(13)
S1 0.0420(4) 0.0371(3) 0.0468(3) 0.0030(4) 0.0121(4) 0.0071(3)

loop_
_atom_type_symbol
_atom_type_description
_atom_type_scat_dispersion_real
_atom_type_scat_dispersion_imag
_atom_type_scat_source
C C 0.0033 0.0016 'International Tables Vol C Tables 4.2.6.8 and 6.1.1.4'
H H 0.0000 0.0000 'International Tables Vol C Tables 4.2.6.8 and 6.1.1.4'
S S 0.1246 0.1234 'International Tables Vol C Tables 4.2.6.8 and 6.1.1.4'

loop_
_citation_id
_citation_doi
_citation_year
1 10.1016/j.dyepig.2015.09.018 2015

loop_
_geom_angle_atom_site_label_1
_geom_angle_atom_site_label_2
_geom_angle_atom_site_label_3
_geom_angle
C2 C1 C6 130.4(3)
C2 C1 C5 107.6(3)
C6 C1 C5 122.0(2)
C1 C2 C3 109.1(2)
C1 C2 C12 128.6(3)
C3 C2 C12 122.3(2)
C4 C3 C2 108.3(3)
C4 C3 H3 125.9
C2 C3 H3 125.9
C3 C4 C5 107.7(3)
C3 C4 C18 128.0(3)
C5 C4 C18 124.3(2)
C4 C5 C1 107.3(2)
C4 C5 H5A 110.3
C1 C5 H5A 110.3
C4 C5 H5B 110.3
C1 C5 H5B 110.3
H5A C5 H5B 108.5
C7 C6 C11 116.9(3)
C7 C6 C1 120.8(3)
C11 C6 C1 122.3(3)
C8 C7 C6 121.3(3)
C8 C7 H7A 119.4
C6 C7 H7A 119.4
C9 C8 C7 121.0(3)
C9 C8 H8A 119.5
C7 C8 H8A 119.5
C8 C9 C10 119.1(3)
C8 C9 H9A 120.5
C10 C9 H9A 120.5
C9 C10 C11 120.9(3)
C9 C10 H10A 119.5
C11 C10 H10A 119.5
C10 C11 C6 120.7(3)
C10 C11 H11A 119.6
C6 C11 H11A 119.6
C17 C12 C13 117.8(3)
C17 C12 C2 122.0(3)
C13 C12 C2 120.1(3)
C14 C13 C12 121.0(3)
C14 C13 H13A 119.5
C12 C13 H13A 119.5
C13 C14 C15 120.8(3)
C13 C14 H14A 119.6
C15 C14 H14A 119.6
C16 C15 C14 119.2(3)
C16 C15 H15A 120.4
C14 C15 H15A 120.4
C15 C16 C17 120.5(3)
C15 C16 H16A 119.8
C17 C16 H16A 119.8
C12 C17 C16 120.7(3)
C12 C17 H17A 119.7
C16 C17 H17A 119.7
C23 C18 C19 116.4(3)
C23 C18 C4 120.4(3)
C19 C18 C4 123.1(2)
C20 C19 C18 121.7(3)
C20 C19 H19A 119.1
C18 C19 H19A 119.1
C19 C20 C21 121.8(3)
C19 C20 H20A 119.1
C21 C20 H20A 119.1
C22 C21 C20 116.2(3)
C22 C21 C24 122.1(2)
C20 C21 C24 121.6(3)
C23 C22 C21 121.9(3)
C23 C22 H22A 119.0
C21 C22 H22A 119.0
C22 C23 C18 121.8(3)
C22 C23 H23A 119.1
C18 C23 H23A 119.1
C25 C24 C29 117.2(3)
C25 C24 C21 118.8(3)
C29 C24 C21 124.1(3)
C26 C25 C24 121.8(3)
C26 C25 H25A 119.1
C24 C25 H25A 119.1
C27 C26 C25 120.8(4)
C27 C26 H26A 119.6
C25 C26 H26A 119.6
C26 C27 C28 119.4(3)
C26 C27 H27A 120.3
C28 C27 H27A 120.3
C27 C28 C29 120.2(3)
C27 C28 C30 128.5(3)
C29 C28 C30 111.4(3)
C24 C29 C28 120.7(3)
C24 C29 S1 126.8(2)
C28 C29 S1 112.5(2)
C35 C30 C31 118.3(3)
C35 C30 C28 112.9(3)
C31 C30 C28 128.6(3)
C32 C31 C30 119.4(4)
C32 C31 H31A 120.3
C30 C31 H31A 120.3
C31 C32 C33 121.8(3)
C31 C32 H32A 119.1
C33 C32 H32A 119.1
C32 C33 C34 120.4(3)
C32 C33 H33A 119.8
C34 C33 H33A 119.8
C35 C34 C33 117.3(4)
C35 C34 H34A 121.3
C33 C34 H34A 121.3
C34 C35 C30 122.7(3)
C34 C35 S1 125.5(3)
C30 C35 S1 111.7(2)
C29 S1 C35 91.37(15)

loop_
_geom_bond_atom_site_label_1
_geom_bond_atom_site_label_2
_geom_bond_distance
C1 C2 1.372(4)
C1 C6 1.461(4)
C1 C5 1.486(4)
C2 C3 1.470(4)
C2 C12 1.491(3)
C3 C4 1.407(3)
C3 H3 0.9300
C4 C5 1.445(4)
C4 C18 1.469(4)
C5 H5A 0.9700
C5 H5B 0.9700
C6 C7 1.395(4)
C6 C11 1.396(4)
C7 C8 1.380(4)
C7 H7A 0.9300
C8 C9 1.354(5)
C8 H8A 0.9300
C9 C10 1.375(5)
C9 H9A 0.9300
C10 C11 1.383(5)
C10 H10A 0.9300
C11 H11A 0.9300
C12 C17 1.384(4)
C12 C13 1.394(4)
C13 C14 1.367(4)
C13 H13A 0.9300
C14 C15 1.374(5)
C14 H14A 0.9300
C15 C16 1.372(5)
C15 H15A 0.9300
C16 C17 1.387(4)
C16 H16A 0.9300
C17 H17A 0.9300
C18 C23 1.380(4)
C18 C19 1.401(4)
C19 C20 1.370(4)
C19 H19A 0.9300
C20 C21 1.393(4)
C20 H20A 0.9300
C21 C22 1.389(4)
C21 C24 1.485(4)
C22 C23 1.378(4)
C22 H22A 0.9300
C23 H23A 0.9300
C24 C25 1.392(4)
C24 C29 1.400(4)
C25 C26 1.389(5)
C25 H25A 0.9300
C26 C27 1.365(4)
C26 H26A 0.9300
C27 C28 1.386(5)
C27 H27A 0.9300
C28 C29 1.411(4)
C28 C30 1.449(4)
C29 S1 1.747(3)
C30 C35 1.398(4)
C30 C31 1.404(4)
C31 C32 1.357(5)
C31 H31A 0.9300
C32 C33 1.384(5)
C32 H32A 0.9300
C33 C34 1.403(5)
C33 H33A 0.9300
C34 C35 1.375(4)
C34 H34A 0.9300
C35 S1 1.760(3)
